data_7023320
loop_
_publ_author_name
'Takii, Yuki'
'Inagaki, Akiko'
'Nomura, Kotohiro'

_publ_section_title
;
 Synthesis, structural analysis of the hetero-bimetallic complexes
 MMe[(O-2,4-tBu2C6H2-6-CH2)2(\m2-O-2,4-tBu2C6H2-6-CH2)N][Me2Al(\m2-OiPr)]
 [M = Zr, Hf] and their use in catalysis for ethylene polymerisation.
;
_journal_issue 32
_journal_name_full 'Dalton transactions (Cambridge, England : 2003)'
_journal_page_first 11632
_journal_page_last 11639
_journal_paper_doi 10.1039/c3dt51172c
_journal_volume 42
_journal_year 2013
_chemical_formula_moiety 'C51 H82 Al Hf N O4'
_chemical_formula_sum 'C51 H82 Al Hf N O4'
_chemical_formula_weight 978.68
_space_group_IT_number 14
_symmetry_cell_setting monoclinic
_symmetry_Int_Tables_number 14
_symmetry_space_group_name_Hall '-P 2yn'
_symmetry_space_group_name_H-M 'P 1 21/n 1'
_atom_sites_solution_hydrogens geom
_atom_sites_solution_primary direct
_atom_sites_solution_secondary difmap
_cell_angle_alpha 90.0000
_cell_angle_beta 96.085(3)
_cell_angle_gamma 90.0000
_cell_formula_units_Z 4
_cell_length_a 20.154(7)
_cell_length_b 11.472(4)
_cell_length_c 22.293(8)
_cell_measurement_reflns_used 11598
_cell_measurement_temperature 293
_cell_measurement_theta_max 27.50
_cell_measurement_theta_min 1.80
_cell_volume 5125(3)
_computing_cell_refinement 'CrystalClear-SM Expert 2.0 r15'
_computing_data_collection 'CrystalClear-SM Expert 2.0 r15 (Rigaku, 2011)'
_computing_data_reduction 'CrystalClear-SM Expert 2.0 r15'
_computing_molecular_graphics 'CrystalStructure 4.0'
_computing_publication_material 'CrystalStructure 4.0 (Rigaku, 2010)'
_computing_structure_refinement 'CRYSTALS (Carruthers, et al., 1999)'
_computing_structure_solution 'DIRDIF99-PATTY (Gould, et al., 1999)'
_diffrn_ambient_temperature 293
_diffrn_detector_area_resol_mean 6.827
_diffrn_measured_fraction_theta_full 0.998
_diffrn_measured_fraction_theta_max 0.998
_diffrn_measurement_device_type 'Rigaku XtaLAB mini'
_diffrn_measurement_method \w
_diffrn_radiation_type 'Mo K\a'
_diffrn_radiation_wavelength 0.71075
_diffrn_reflns_av_R_equivalents 0.0940
_diffrn_reflns_limit_h_max 26
_diffrn_reflns_limit_h_min -26
_diffrn_reflns_limit_k_max 14
_diffrn_reflns_limit_k_min -14
_diffrn_reflns_limit_l_max 28
_diffrn_reflns_limit_l_min -28
_diffrn_reflns_number 52775
_diffrn_reflns_theta_full 27.48
_diffrn_reflns_theta_max 27.48
_diffrn_standards_number 0
_exptl_absorpt_coefficient_mu 2.089
_exptl_absorpt_correction_T_max 0.731
_exptl_absorpt_correction_T_min 0.579
_exptl_absorpt_correction_type multi-scan
_exptl_absorpt_process_details 'REQAB (Rigaku, 1998)'
_exptl_crystal_colour colorless
_exptl_crystal_density_diffrn 1.268
_exptl_crystal_density_method 'not measured'
_exptl_crystal_description prism
_exptl_crystal_F_000 2048.00
_exptl_crystal_size_max 0.260
_exptl_crystal_size_mid 0.170
_exptl_crystal_size_min 0.150
_refine_diff_density_max 2.170
_refine_diff_density_min -2.130
_refine_ls_extinction_method none
_refine_ls_goodness_of_fit_ref 1.246
_refine_ls_hydrogen_treatment constr
_refine_ls_number_parameters 605
_refine_ls_number_reflns 11735
_refine_ls_R_factor_gt 0.0491
_refine_ls_shift/su_max 0.000
_refine_ls_structure_factor_coef Fsqd
_refine_ls_weighting_details 'w = 1/\s^2^(Fo^2^)'
_refine_ls_weighting_scheme sigma
_refine_ls_wR_factor_ref 0.0932
_reflns_number_gt 8991
_reflns_number_total 11735
_reflns_threshold_expression F^2^>2.0\s(F^2^)
_cod_data_source_file c3dt51172c.txt
_cod_data_source_block SXigarashi-3
_cod_original_cell_volume 5125(4)
_cod_database_code 7023320

loop_
_symmetry_equiv_pos_site_id
_symmetry_equiv_pos_as_xyz
1 +X,+Y,+Z
2 1/2-X,1/2+Y,1/2-Z
3 -X,-Y,-Z
4 1/2+X,1/2-Y,1/2+Z

loop_
_atom_site_label
_atom_site_type_symbol
_atom_site_fract_x
_atom_site_fract_y
_atom_site_fract_z
_atom_site_U_iso_or_equiv
_atom_site_adp_type
_atom_site_occupancy
_atom_site_symmetry_multiplicity
_atom_site_calc_flag
_atom_site_refinement_flags
Hf1 Hf 0.203610(10) 0.18916(2) 0.445820(10) 0.01274(5) Uani 1.0 4 d .
Al1 Al 0.09570(7) 0.33452(13) 0.50884(7) 0.0153(4) Uani 1.0 4 d .
O1 O 0.13965(16) 0.3424(3) 0.44083(14) 0.0152(9) Uani 1.0 4 d .
O2 O 0.15696(15) 0.2155(3) 0.52909(14) 0.0124(9) Uani 1.0 4 d .
O3 O 0.24542(16) 0.2527(3) 0.37678(14) 0.0147(9) Uani 1.0 4 d .
O4 O 0.26499(16) 0.0672(3) 0.48096(14) 0.0160(9) Uani 1.0 4 d .
N1 N 0.29082(18) 0.3066(4) 0.49966(16) 0.0116(10) Uani 1.0 4 d .
C1 C 0.1305(3) 0.0628(5) 0.3982(3) 0.0182(14) Uani 1.0 4 d .
C2 C 0.0031(3) 0.2862(5) 0.4853(3) 0.0236(15) Uani 1.0 4 d .
C3 C 0.1120(3) 0.4568(5) 0.5701(3) 0.0249(15) Uani 1.0 4 d .
C4 C 0.2743(3) 0.3417(4) 0.5613(2) 0.0145(13) Uani 1.0 4 d .
C5 C 0.2521(3) 0.2448(5) 0.6001(3) 0.0156(13) Uani 1.0 4 d .
C6 C 0.2901(3) 0.2170(5) 0.6543(2) 0.0163(13) Uani 1.0 4 d .
C7 C 0.2692(3) 0.1352(5) 0.6934(3) 0.0177(14) Uani 1.0 4 d .
C8 C 0.2066(3) 0.0860(5) 0.6780(2) 0.0174(14) Uani 1.0 4 d .
C9 C 0.1649(3) 0.1100(5) 0.6259(2) 0.0149(13) Uani 1.0 4 d .
C10 C 0.1906(3) 0.1882(5) 0.5851(2) 0.0139(12) Uani 1.0 4 d .
C11 C 0.3105(3) 0.0976(5) 0.7519(3) 0.0195(14) Uani 1.0 4 d .
C12 C 0.2731(3) 0.1311(5) 0.8066(3) 0.0281(16) Uani 1.0 4 d .
C13 C 0.3798(3) 0.1583(5) 0.7600(3) 0.0248(15) Uani 1.0 4 d .
C14 C 0.3211(3) -0.0348(5) 0.7517(3) 0.0252(16) Uani 1.0 4 d .
C15 C 0.0925(3) 0.0622(5) 0.6193(3) 0.0186(14) Uani 1.0 4 d .
C16 C 0.0665(3) 0.0225(5) 0.5548(3) 0.0199(14) Uani 1.0 4 d .
C17 C 0.0475(3) 0.1595(5) 0.6402(3) 0.0266(16) Uani 1.0 4 d .
C18 C 0.0857(3) -0.0455(5) 0.6597(3) 0.0252(16) Uani 1.0 4 d .
C19 C 0.2969(3) 0.4167(4) 0.4647(2) 0.0139(13) Uani 1.0 4 d .
C20 C 0.3247(3) 0.4011(4) 0.4048(2) 0.0129(12) Uani 1.0 4 d .
C21 C 0.3808(3) 0.4656(4) 0.3931(3) 0.0157(13) Uani 1.0 4 d .
C22 C 0.4089(3) 0.4537(5) 0.3391(3) 0.0156(13) Uani 1.0 4 d .
C23 C 0.3765(3) 0.3793(5) 0.2954(3) 0.0190(14) Uani 1.0 4 d .
C24 C 0.3198(3) 0.3133(5) 0.3038(2) 0.0132(12) Uani 1.0 4 d .
C25 C 0.2960(3) 0.3224(5) 0.3616(2) 0.0124(12) Uani 1.0 4 d .
C26 C 0.4730(3) 0.5173(5) 0.3267(3) 0.0179(14) Uani 1.0 4 d .
C27 C 0.4603(3) 0.5967(5) 0.2714(3) 0.0264(16) Uani 1.0 4 d .
C28 C 0.5267(3) 0.4262(5) 0.3158(3) 0.0242(15) Uani 1.0 4 d .
C29 C 0.5014(3) 0.5918(5) 0.3807(3) 0.0244(15) Uani 1.0 4 d .
C30 C 0.2858(3) 0.2341(5) 0.2537(3) 0.0173(14) Uani 1.0 4 d .
C31 C 0.3199(3) 0.2429(5) 0.1958(3) 0.0274(16) Uani 1.0 4 d .
C32 C 0.2880(3) 0.1059(5) 0.2731(3) 0.0225(15) Uani 1.0 4 d .
C33 C 0.2133(3) 0.2723(5) 0.2389(3) 0.0213(14) Uani 1.0 4 d .
C34 C 0.3575(3) 0.2484(4) 0.5039(3) 0.0144(13) Uani 1.0 4 d .
C35 C 0.3652(3) 0.1320(4) 0.5345(3) 0.0147(13) Uani 1.0 4 d .
C36 C 0.4233(3) 0.1107(4) 0.5733(3) 0.0157(13) Uani 1.0 4 d .
C37 C 0.4391(3) 0.0004(5) 0.5966(3) 0.0160(13) Uani 1.0 4 d .
C38 C 0.3924(3) -0.0886(5) 0.5796(2) 0.0174(14) Uani 1.0 4 d .
C39 C 0.3333(3) -0.0726(4) 0.5416(2) 0.0137(12) Uani 1.0 4 d .
C40 C 0.3198(3) 0.0420(5) 0.5190(3) 0.0162(13) Uani 1.0 4 d .
C41 C 0.5047(3) -0.0281(5) 0.6346(3) 0.0187(14) Uani 1.0 4 d .
C42 C 0.5465(3) 0.0815(5) 0.6503(3) 0.0271(16) Uani 1.0 4 d .
C43 C 0.5451(3) -0.1106(5) 0.5976(3) 0.0268(16) Uani 1.0 4 d .
C44 C 0.4927(3) -0.0881(5) 0.6941(3) 0.0244(15) Uani 1.0 4 d .
C45 C 0.2870(3) -0.1759(5) 0.5234(3) 0.0168(13) Uani 1.0 4 d .
C46 C 0.3113(3) -0.2898(4) 0.5538(3) 0.0236(15) Uani 1.0 4 d .
C47 C 0.2172(3) -0.1511(5) 0.5428(3) 0.0265(16) Uani 1.0 4 d .
C48 C 0.2823(3) -0.1938(5) 0.4548(3) 0.0288(16) Uani 1.0 4 d .
C49 C 0.1234(3) 0.4193(5) 0.3893(3) 0.0197(14) Uani 1.0 4 d .
C50 C 0.1007(3) 0.5377(5) 0.4110(3) 0.0278(16) Uani 1.0 4 d .
C51 C 0.0715(3) 0.3620(5) 0.3437(3) 0.0307(17) Uani 1.0 4 d .
H1 H 0.0871 0.0983 0.3924 0.0218 Uiso 1.0 4 calc R
H2 H 0.1445 0.0428 0.3597 0.0218 Uiso 1.0 4 calc R
H3 H 0.1284 -0.0065 0.4221 0.0218 Uiso 1.0 4 calc R
H4 H 0.0032 0.2112 0.4662 0.0286 Uiso 1.0 4 calc R
H5 H -0.0208 0.2814 0.5203 0.0285 Uiso 1.0 4 calc R
H6 H -0.0184 0.3419 0.4575 0.0286 Uiso 1.0 4 calc R
H7 H 0.1585 0.4585 0.5849 0.0301 Uiso 1.0 4 calc R
H8 H 0.0992 0.5309 0.5524 0.0302 Uiso 1.0 4 calc R
H9 H 0.0860 0.4413 0.6029 0.0301 Uiso 1.0 4 calc R
H10 H 0.3133 0.3777 0.5829 0.0175 Uiso 1.0 4 calc R
H11 H 0.2382 0.3979 0.5562 0.0174 Uiso 1.0 4 calc R
H12 H 0.3308 0.2542 0.6638 0.0194 Uiso 1.0 4 calc R
H13 H 0.1914 0.0325 0.7048 0.0212 Uiso 1.0 4 calc R
H14 H 0.2671 0.2141 0.8069 0.0337 Uiso 1.0 4 calc R
H15 H 0.2304 0.0935 0.8035 0.0337 Uiso 1.0 4 calc R
H16 H 0.2988 0.1073 0.8433 0.0338 Uiso 1.0 4 calc R
H17 H 0.3735 0.2411 0.7615 0.0290 Uiso 1.0 4 calc R
H18 H 0.4046 0.1394 0.7268 0.0289 Uiso 1.0 4 calc R
H19 H 0.4040 0.1324 0.7970 0.0290 Uiso 1.0 4 calc R
H20 H 0.3444 -0.0560 0.7179 0.0300 Uiso 1.0 4 calc R
H21 H 0.2785 -0.0731 0.7484 0.0301 Uiso 1.0 4 calc R
H22 H 0.3468 -0.0585 0.7884 0.0300 Uiso 1.0 4 calc R
H23 H 0.0918 -0.0431 0.5432 0.0236 Uiso 1.0 4 calc R
H24 H 0.0707 0.0856 0.5273 0.0236 Uiso 1.0 4 calc R
H25 H 0.0204 0.0009 0.5540 0.0236 Uiso 1.0 4 calc R
H26 H 0.0506 0.2270 0.6152 0.0322 Uiso 1.0 4 calc R
H27 H 0.0021 0.1329 0.6369 0.0321 Uiso 1.0 4 calc R
H28 H 0.0616 0.1793 0.6815 0.0321 Uiso 1.0 4 calc R
H29 H 0.0404 -0.0728 0.6546 0.0300 Uiso 1.0 4 calc R
H30 H 0.0978 -0.0253 0.7012 0.0300 Uiso 1.0 4 calc R
H31 H 0.1148 -0.1059 0.6481 0.0300 Uiso 1.0 4 calc R
H32 H 0.3259 0.4691 0.4896 0.0166 Uiso 1.0 4 calc R
H33 H 0.2526 0.4503 0.4577 0.0166 Uiso 1.0 4 calc R
H34 H 0.3998 0.5172 0.4222 0.0189 Uiso 1.0 4 calc R
H35 H 0.3937 0.3737 0.2585 0.0232 Uiso 1.0 4 calc R
H36 H 0.4451 0.5509 0.2366 0.0318 Uiso 1.0 4 calc R
H37 H 0.5011 0.6355 0.2647 0.0318 Uiso 1.0 4 calc R
H38 H 0.4271 0.6537 0.2782 0.0320 Uiso 1.0 4 calc R
H39 H 0.5126 0.3824 0.2799 0.0294 Uiso 1.0 4 calc R
H40 H 0.5678 0.4655 0.3108 0.0293 Uiso 1.0 4 calc R
H41 H 0.5333 0.3742 0.3496 0.0293 Uiso 1.0 4 calc R
H42 H 0.5383 0.6369 0.3696 0.0299 Uiso 1.0 4 calc R
H43 H 0.4674 0.6432 0.3924 0.0298 Uiso 1.0 4 calc R
H44 H 0.5163 0.5417 0.4139 0.0298 Uiso 1.0 4 calc R
H45 H 0.3663 0.2611 0.2056 0.0333 Uiso 1.0 4 calc R
H46 H 0.2988 0.3036 0.1710 0.0332 Uiso 1.0 4 calc R
H47 H 0.3157 0.1702 0.1744 0.0331 Uiso 1.0 4 calc R
H48 H 0.3335 0.0803 0.2799 0.0271 Uiso 1.0 4 calc R
H49 H 0.2646 0.0593 0.2419 0.0269 Uiso 1.0 4 calc R
H50 H 0.2671 0.0976 0.3096 0.0269 Uiso 1.0 4 calc R
H51 H 0.2121 0.3514 0.2247 0.0251 Uiso 1.0 4 calc R
H52 H 0.1903 0.2673 0.2745 0.0250 Uiso 1.0 4 calc R
H53 H 0.1918 0.2225 0.2082 0.0251 Uiso 1.0 4 calc R
H54 H 0.3684 0.2386 0.4629 0.0171 Uiso 1.0 4 calc R
H55 H 0.3891 0.3015 0.5253 0.0171 Uiso 1.0 4 calc R
H56 H 0.4525 0.1722 0.5834 0.0187 Uiso 1.0 4 calc R
H57 H 0.4011 -0.1626 0.5955 0.0211 Uiso 1.0 4 calc R
H58 H 0.5188 0.1403 0.6655 0.0315 Uiso 1.0 4 calc R
H59 H 0.5638 0.1097 0.6145 0.0315 Uiso 1.0 4 calc R
H60 H 0.5828 0.0637 0.6803 0.0315 Uiso 1.0 4 calc R
H61 H 0.5529 -0.0727 0.5606 0.0320 Uiso 1.0 4 calc R
H62 H 0.5871 -0.1290 0.6201 0.0320 Uiso 1.0 4 calc R
H63 H 0.5204 -0.1811 0.5887 0.0320 Uiso 1.0 4 calc R
H64 H 0.5346 -0.1065 0.7168 0.0285 Uiso 1.0 4 calc R
H65 H 0.4678 -0.1586 0.6854 0.0286 Uiso 1.0 4 calc R
H66 H 0.4678 -0.0368 0.7173 0.0286 Uiso 1.0 4 calc R
H67 H 0.3592 -0.2907 0.5590 0.0285 Uiso 1.0 4 calc R
H68 H 0.2953 -0.3543 0.5290 0.0285 Uiso 1.0 4 calc R
H69 H 0.2948 -0.2960 0.5925 0.0285 Uiso 1.0 4 calc R
H70 H 0.1884 -0.2158 0.5313 0.0323 Uiso 1.0 4 calc R
H71 H 0.2205 -0.1412 0.5858 0.0322 Uiso 1.0 4 calc R
H72 H 0.1992 -0.0816 0.5234 0.0322 Uiso 1.0 4 calc R
H73 H 0.3257 -0.2118 0.4432 0.0348 Uiso 1.0 4 calc R
H74 H 0.2525 -0.2573 0.4437 0.0346 Uiso 1.0 4 calc R
H75 H 0.2658 -0.1242 0.4345 0.0347 Uiso 1.0 4 calc R
H76 H 0.1642 0.4313 0.3698 0.0236 Uiso 1.0 4 calc R
H77 H 0.1358 0.5716 0.4379 0.0335 Uiso 1.0 4 calc R
H78 H 0.0618 0.5272 0.4319 0.0336 Uiso 1.0 4 calc R
H79 H 0.0901 0.5885 0.3771 0.0336 Uiso 1.0 4 calc R
H80 H 0.0315 0.3475 0.3624 0.0366 Uiso 1.0 4 calc R
H81 H 0.0885 0.2897 0.3300 0.0365 Uiso 1.0 4 calc R
H82 H 0.0617 0.4135 0.3100 0.0365 Uiso 1.0 4 calc R

loop_
_atom_site_aniso_label
_atom_site_aniso_U_11
_atom_site_aniso_U_22
_atom_site_aniso_U_33
_atom_site_aniso_U_12
_atom_site_aniso_U_13
_atom_site_aniso_U_23
Hf1 0.01182(10) 0.01412(10) 0.01210(10) -0.00085(9) 0.00044(7) 0.00005(9)
Al1 0.0138(8) 0.0176(9) 0.0146(8) 0.0019(6) 0.0023(6) 0.0011(7)
O1 0.0166(18) 0.0158(19) 0.0132(18) 0.0017(14) 0.0014(15) 0.0025(14)
O2 0.0126(17) 0.0161(19) 0.0087(16) 0.0013(14) 0.0018(13) 0.0025(14)
O3 0.0138(18) 0.0163(18) 0.0147(18) -0.0031(15) 0.0043(14) 0.0003(15)
O4 0.0160(18) 0.0162(18) 0.0150(18) -0.0011(15) -0.0028(14) -0.0009(15)
N1 0.011(2) 0.013(2) 0.0102(19) -0.0004(17) 0.0004(16) 0.0002(18)
C1 0.019(3) 0.015(3) 0.020(3) -0.006(3) 0.001(3) 0.003(3)
C2 0.018(3) 0.028(4) 0.025(3) 0.006(3) 0.004(3) 0.002(3)
C3 0.022(3) 0.027(3) 0.026(3) 0.005(3) 0.002(3) -0.003(3)
C4 0.014(3) 0.017(3) 0.012(3) 0.000(2) 0.001(2) 0.001(2)
C5 0.015(3) 0.016(3) 0.016(3) 0.001(2) 0.004(2) -0.005(2)
C6 0.011(3) 0.021(3) 0.016(3) 0.001(2) -0.000(2) -0.002(2)
C7 0.022(3) 0.019(3) 0.013(3) 0.005(3) 0.003(3) -0.002(2)
C8 0.021(3) 0.020(3) 0.012(3) -0.004(3) 0.005(2) 0.003(2)
C9 0.017(3) 0.015(3) 0.013(3) 0.002(2) 0.002(2) -0.001(2)
C10 0.017(3) 0.017(3) 0.008(3) 0.002(3) 0.0022(19) 0.001(2)
C11 0.022(3) 0.023(3) 0.014(3) 0.008(3) 0.001(3) 0.000(3)
C12 0.029(4) 0.037(4) 0.018(3) 0.009(3) 0.002(3) -0.002(3)
C13 0.026(3) 0.023(3) 0.023(3) 0.003(3) -0.007(3) 0.000(3)
C14 0.026(4) 0.030(4) 0.019(3) 0.008(3) -0.001(3) -0.000(3)
C15 0.016(3) 0.022(3) 0.018(3) -0.004(3) 0.004(2) 0.003(3)
C16 0.014(3) 0.026(3) 0.019(3) -0.005(3) -0.001(3) 0.004(3)
C17 0.019(3) 0.039(4) 0.022(3) -0.003(3) 0.004(3) -0.000(3)
C18 0.026(3) 0.026(3) 0.023(3) -0.005(3) 0.001(3) 0.008(3)
C19 0.013(3) 0.012(3) 0.016(3) 0.0012(19) 0.001(2) -0.000(2)
C20 0.011(3) 0.012(3) 0.016(3) 0.0026(19) 0.004(2) 0.002(2)
C21 0.017(3) 0.011(3) 0.020(3) 0.001(2) 0.003(2) -0.001(2)
C22 0.016(3) 0.013(3) 0.018(3) -0.000(2) 0.003(2) 0.002(2)
C23 0.019(3) 0.021(3) 0.017(3) 0.003(3) 0.006(3) -0.000(3)
C24 0.011(3) 0.014(3) 0.014(3) 0.004(2) -0.0014(19) -0.000(2)
C25 0.007(3) 0.014(3) 0.016(3) 0.0005(19) -0.0003(19) 0.001(2)
C26 0.014(3) 0.018(3) 0.022(3) -0.002(2) 0.003(3) -0.002(3)
C27 0.021(3) 0.032(4) 0.027(3) -0.006(3) 0.005(3) 0.009(3)
C28 0.019(3) 0.025(3) 0.029(3) -0.000(3) 0.006(3) 0.002(3)
C29 0.020(3) 0.022(3) 0.033(4) -0.011(3) 0.010(3) -0.005(3)
C30 0.018(3) 0.015(3) 0.018(3) 0.003(2) 0.000(3) -0.001(2)
C31 0.028(4) 0.035(4) 0.019(3) -0.003(3) 0.005(3) -0.008(3)
C32 0.023(3) 0.021(3) 0.024(3) 0.007(3) 0.002(3) -0.002(3)
C33 0.020(3) 0.023(3) 0.020(3) 0.004(3) -0.004(3) -0.005(3)
C34 0.008(3) 0.016(3) 0.019(3) 0.002(2) -0.001(2) 0.000(2)
C35 0.015(3) 0.013(3) 0.017(3) 0.004(2) 0.006(2) -0.000(2)
C36 0.011(3) 0.013(3) 0.023(3) -0.001(2) 0.002(2) -0.001(2)
C37 0.016(3) 0.016(3) 0.015(3) 0.002(2) 0.001(2) -0.001(2)
C38 0.022(3) 0.014(3) 0.017(3) 0.007(2) 0.004(3) -0.001(2)
C39 0.017(3) 0.011(3) 0.013(3) 0.004(2) 0.004(2) -0.001(2)
C40 0.016(3) 0.018(3) 0.015(3) 0.001(2) 0.001(2) -0.001(2)
C41 0.022(3) 0.014(3) 0.021(3) 0.005(3) 0.002(3) -0.001(3)
C42 0.021(3) 0.024(3) 0.034(4) 0.001(3) -0.009(3) -0.001(3)
C43 0.019(3) 0.039(4) 0.022(3) 0.011(3) 0.000(3) -0.001(3)
C44 0.022(3) 0.025(3) 0.024(3) 0.006(3) -0.005(3) 0.003(3)
C45 0.019(3) 0.011(3) 0.021(3) 0.001(2) 0.002(3) -0.001(2)
C46 0.026(3) 0.015(3) 0.029(3) -0.003(3) 0.003(3) 0.001(3)
C47 0.021(3) 0.012(3) 0.048(4) 0.000(3) 0.009(3) 0.002(3)
C48 0.041(4) 0.023(3) 0.022(3) -0.005(3) 0.005(3) -0.003(3)
C49 0.016(3) 0.026(3) 0.017(3) 0.002(3) 0.001(2) 0.010(3)
C50 0.032(4) 0.022(3) 0.030(4) 0.008(3) 0.006(3) 0.008(3)
C51 0.029(4) 0.039(4) 0.024(3) 0.002(3) -0.002(3) 0.008(3)

loop_
_atom_type_symbol
_atom_type_description
_atom_type_scat_dispersion_real
_atom_type_scat_dispersion_imag
_atom_type_scat_source
C C 0.0033 0.0016
;
International Tables for Crystallography
(1992, Vol. C, Tables 4.2.6.8 and 6.1.1.4)
;
H H 0.0000 0.0000
;
International Tables for Crystallography
(1992, Vol. C, Table 6.1.1.4)
;
Al Al 0.0645 0.0514
;
International Tables for Crystallography
(1992, Vol. C, Tables 4.2.6.8 and 6.1.1.4)
;
Hf Hf -0.5830 6.1852
;
International Tables for Crystallography
(1992, Vol. C, Tables 4.2.6.8 and 6.1.1.4)
;
N N 0.0061 0.0033
;
International Tables for Crystallography
(1992, Vol. C, Tables 4.2.6.8 and 6.1.1.4)
;
O O 0.0106 0.0060
;
International Tables for Crystallography
(1992, Vol. C, Tables 4.2.6.8 and 6.1.1.4)
;

loop_
_geom_angle_atom_site_label_1
_geom_angle_atom_site_label_2
_geom_angle_atom_site_label_3
_geom_angle
_geom_angle_publ_flag
Al1 Hf1 O1 33.95(9) yes
Al1 Hf1 O2 34.74(9) yes
Al1 Hf1 O3 121.30(10) yes
Al1 Hf1 O4 128.68(10) yes
Al1 Hf1 N1 89.08(10) yes
Al1 Hf1 C1 95.84(14) yes
O1 Hf1 O2 68.05(12) yes
O1 Hf1 O3 87.78(13) yes
O1 Hf1 O4 159.39(13) yes
O1 Hf1 N1 88.34(13) yes
O1 Hf1 C1 98.13(15) yes
O2 Hf1 O3 150.30(13) yes
O2 Hf1 O4 93.95(13) yes
O2 Hf1 N1 81.81(12) yes
O2 Hf1 C1 99.82(16) yes
O3 Hf1 O4 105.68(14) yes
O3 Hf1 N1 80.44(13) yes
O3 Hf1 C1 100.51(16) yes
O4 Hf1 N1 78.86(14) yes
O4 Hf1 C1 94.71(16) yes
N1 Hf1 C1 173.49(16) yes
Hf1 Al1 O1 41.40(11) yes
Hf1 Al1 O2 42.02(11) yes
Hf1 Al1 C2 114.12(17) yes
Hf1 Al1 C3 127.61(17) yes
O1 Al1 O2 82.59(16) yes
O1 Al1 C2 108.7(2) yes
O1 Al1 C3 118.7(2) yes
O2 Al1 C2 116.4(2) yes
O2 Al1 C3 107.30(19) yes
C2 Al1 C3 118.2(3) yes
Hf1 O1 Al1 104.65(16) yes
Hf1 O1 C49 127.7(3) yes
Al1 O1 C49 126.3(3) yes
Hf1 O2 Al1 103.23(15) yes
Hf1 O2 C10 121.1(3) yes
Al1 O2 C10 129.0(3) yes
Hf1 O3 C25 143.3(3) yes
Hf1 O4 C40 146.8(3) yes
Hf1 N1 C4 112.4(3) yes
Hf1 N1 C19 107.8(3) yes
Hf1 N1 C34 112.5(3) yes
C4 N1 C19 106.7(4) yes
C4 N1 C34 110.3(4) yes
C19 N1 C34 106.7(4) yes
N1 C4 C5 115.8(4) yes
C4 C5 C6 119.8(5) yes
C4 C5 C10 120.8(4) yes
C6 C5 C10 119.2(5) yes
C5 C6 C7 121.9(5) yes
C6 C7 C8 116.7(5) yes
C6 C7 C11 123.8(5) yes
C8 C7 C11 119.5(5) yes
C7 C8 C9 125.3(5) yes
C8 C9 C10 115.7(5) yes
C8 C9 C15 119.2(5) yes
C10 C9 C15 124.7(4) yes
O2 C10 C5 116.2(5) yes
O2 C10 C9 122.8(4) yes
C5 C10 C9 120.9(4) yes
C7 C11 C12 109.6(5) yes
C7 C11 C13 111.9(5) yes
C7 C11 C14 109.8(4) yes
C12 C11 C13 107.7(4) yes
C12 C11 C14 109.2(5) yes
C13 C11 C14 108.7(5) yes
C9 C15 C16 114.5(4) yes
C9 C15 C17 107.1(4) yes
C9 C15 C18 111.7(4) yes
C16 C15 C17 110.0(4) yes
C16 C15 C18 105.3(4) yes
C17 C15 C18 108.2(5) yes
N1 C19 C20 114.7(4) yes
C19 C20 C21 118.9(4) yes
C19 C20 C25 121.2(5) yes
C21 C20 C25 119.8(5) yes
C20 C21 C22 121.4(5) yes
C21 C22 C23 117.2(5) yes
C21 C22 C26 122.5(5) yes
C23 C22 C26 120.3(5) yes
C22 C23 C24 124.3(5) yes
C23 C24 C25 116.0(5) yes
C23 C24 C30 121.9(5) yes
C25 C24 C30 122.1(5) yes
O3 C25 C20 118.2(5) yes
O3 C25 C24 120.8(4) yes
C20 C25 C24 120.9(5) yes
C22 C26 C27 110.8(4) yes
C22 C26 C28 108.9(4) yes
C22 C26 C29 112.0(5) yes
C27 C26 C28 109.6(5) yes
C27 C26 C29 108.5(5) yes
C28 C26 C29 107.0(4) yes
C24 C30 C31 111.6(4) yes
C24 C30 C32 111.3(4) yes
C24 C30 C33 109.1(4) yes
C31 C30 C32 107.4(5) yes
C31 C30 C33 107.7(4) yes
C32 C30 C33 109.5(5) yes
N1 C34 C35 118.4(4) yes
C34 C35 C36 118.3(4) yes
C34 C35 C40 120.8(4) yes
C36 C35 C40 120.4(5) yes
C35 C36 C37 122.1(5) yes
C36 C37 C38 115.9(5) yes
C36 C37 C41 123.5(5) yes
C38 C37 C41 120.5(5) yes
C37 C38 C39 124.6(5) yes
C38 C39 C40 117.0(5) yes
C38 C39 C45 120.9(5) yes
C40 C39 C45 122.1(4) yes
O4 C40 C35 117.9(5) yes
O4 C40 C39 122.1(5) yes
C35 C40 C39 120.0(5) yes
C37 C41 C42 111.9(4) yes
C37 C41 C43 108.1(4) yes
C37 C41 C44 111.6(5) yes
C42 C41 C43 108.5(5) yes
C42 C41 C44 107.6(5) yes
C43 C41 C44 109.1(4) yes
C39 C45 C46 112.6(4) yes
C39 C45 C47 109.3(4) yes
C39 C45 C48 109.8(5) yes
C46 C45 C47 106.9(5) yes
C46 C45 C48 108.1(5) yes
C47 C45 C48 110.0(4) yes
O1 C49 C50 109.8(4) yes
O1 C49 C51 110.2(4) yes
C50 C49 C51 112.6(5) yes
Hf1 C1 H1 109.332 no
Hf1 C1 H2 109.581 no
Hf1 C1 H3 109.584 no
H1 C1 H2 109.444 no
H1 C1 H3 109.440 no
H2 C1 H3 109.446 no
Al1 C2 H4 108.947 no
Al1 C2 H5 110.043 no
Al1 C2 H6 109.503 no
H4 C2 H5 109.439 no
H4 C2 H6 109.441 no
H5 C2 H6 109.452 no
Al1 C3 H7 109.829 no
Al1 C3 H8 109.209 no
Al1 C3 H9 109.458 no
H7 C3 H8 109.443 no
H7 C3 H9 109.441 no
H8 C3 H9 109.447 no
N1 C4 H10 108.777 no
N1 C4 H11 107.876 no
C5 C4 H10 107.656 no
C5 C4 H11 107.077 no
H10 C4 H11 109.490 no
C5 C6 H12 118.879 no
C7 C6 H12 119.264 no
C7 C8 H13 117.483 no
C9 C8 H13 117.193 no
C11 C12 H14 108.947 no
C11 C12 H15 109.843 no
C11 C12 H16 109.713 no
H14 C12 H15 109.437 no
H14 C12 H16 109.443 no
H15 C12 H16 109.442 no
C11 C13 H17 109.044 no
C11 C13 H18 110.245 no
C11 C13 H19 109.211 no
H17 C13 H18 109.447 no
H17 C13 H19 109.435 no
H18 C13 H19 109.443 no
C11 C14 H20 109.478 no
C11 C14 H21 109.199 no
C11 C14 H22 109.822 no
H20 C14 H21 109.441 no
H20 C14 H22 109.440 no
H21 C14 H22 109.445 no
C15 C16 H23 110.183 no
C15 C16 H24 109.232 no
C15 C16 H25 109.076 no
H23 C16 H24 109.447 no
H23 C16 H25 109.441 no
H24 C16 H25 109.446 no
C15 C17 H26 109.319 no
C15 C17 H27 109.519 no
C15 C17 H28 109.651 no
H26 C17 H27 109.445 no
H26 C17 H28 109.444 no
H27 C17 H28 109.449 no
C15 C18 H29 109.568 no
C15 C18 H30 109.833 no
C15 C18 H31 109.097 no
H29 C18 H30 109.451 no
H29 C18 H31 109.438 no
H30 C18 H31 109.440 no
N1 C19 H32 107.643 no
N1 C19 H33 107.168 no
C20 C19 H32 108.790 no
C20 C19 H33 108.924 no
H32 C19 H33 109.483 no
C20 C21 H34 119.370 no
C22 C21 H34 119.264 no
C22 C23 H35 117.811 no
C24 C23 H35 117.867 no
C26 C27 H36 109.678 no
C26 C27 H37 109.125 no
C26 C27 H38 109.691 no
H36 C27 H37 109.448 no
H36 C27 H38 109.443 no
H37 C27 H38 109.441 no
C26 C28 H39 109.627 no
C26 C28 H40 109.120 no
C26 C28 H41 109.757 no
H39 C28 H40 109.438 no
H39 C28 H41 109.441 no
H40 C28 H41 109.444 no
C26 C29 H42 109.425 no
C26 C29 H43 109.714 no
C26 C29 H44 109.368 no
H42 C29 H43 109.445 no
H42 C29 H44 109.432 no
H43 C29 H44 109.443 no
C30 C31 H45 109.734 no
C30 C31 H46 108.930 no
C30 C31 H47 109.827 no
H45 C31 H46 109.444 no
H45 C31 H47 109.445 no
H46 C31 H47 109.445 no
C30 C32 H48 109.696 no
C30 C32 H49 109.401 no
C30 C32 H50 109.401 no
H48 C32 H49 109.448 no
H48 C32 H50 109.443 no
H49 C32 H50 109.438 no
C30 C33 H51 109.340 no
C30 C33 H52 109.794 no
C30 C33 H53 109.362 no
H51 C33 H52 109.442 no
H51 C33 H53 109.448 no
H52 C33 H53 109.441 no
N1 C34 H54 106.493 no
N1 C34 H55 106.857 no
C35 C34 H54 107.616 no
C35 C34 H55 107.842 no
H54 C34 H55 109.481 no
C35 C36 H56 118.839 no
C37 C36 H56 119.025 no
C37 C38 H57 117.671 no
C39 C38 H57 117.682 no
C41 C42 H58 109.368 no
C41 C42 H59 108.959 no
C41 C42 H60 110.169 no
H58 C42 H59 109.442 no
H58 C42 H60 109.445 no
H59 C42 H60 109.441 no
C41 C43 H61 108.996 no
C41 C43 H62 109.985 no
C41 C43 H63 109.519 no
H61 C43 H62 109.443 no
H61 C43 H63 109.444 no
H62 C43 H63 109.440 no
C41 C44 H64 110.043 no
C41 C44 H65 109.203 no
C41 C44 H66 109.249 no
H64 C44 H65 109.440 no
H64 C44 H66 109.450 no
H65 C44 H66 109.440 no
C45 C46 H67 109.435 no
C45 C46 H68 109.326 no
C45 C46 H69 109.737 no
H67 C46 H68 109.445 no
H67 C46 H69 109.446 no
H68 C46 H69 109.438 no
C45 C47 H70 109.068 no
C45 C47 H71 109.520 no
C45 C47 H72 109.902 no
H70 C47 H71 109.446 no
H70 C47 H72 109.442 no
H71 C47 H72 109.449 no
C45 C48 H73 109.516 no
C45 C48 H74 109.118 no
C45 C48 H75 109.860 no
H73 C48 H74 109.447 no
H73 C48 H75 109.439 no
H74 C48 H75 109.448 no
O1 C49 H76 107.900 no
C50 C49 H76 107.988 no
C51 C49 H76 108.179 no
C49 C50 H77 109.353 no
C49 C50 H78 109.246 no
C49 C50 H79 109.904 no
H77 C50 H78 109.441 no
H77 C50 H79 109.444 no
H78 C50 H79 109.439 no
C49 C51 H80 109.467 no
C49 C51 H81 109.977 no
C49 C51 H82 109.052 no
H80 C51 H81 109.446 no
H80 C51 H82 109.441 no
H81 C51 H82 109.442 no

loop_
_geom_bond_atom_site_label_1
_geom_bond_atom_site_label_2
_geom_bond_distance
_geom_bond_publ_flag
Hf1 Al1 3.1831(17) yes
Hf1 O1 2.176(4) yes
Hf1 O2 2.189(4) yes
Hf1 O3 1.971(4) yes
Hf1 O4 1.974(4) yes
Hf1 N1 2.428(4) yes
Hf1 C1 2.252(5) yes
Al1 O1 1.837(4) yes
Al1 O2 1.864(4) yes
Al1 C2 1.965(5) yes
Al1 C3 1.962(6) yes
O1 C49 1.457(6) yes
O2 C10 1.393(6) yes
O3 C25 1.366(6) yes
O4 C40 1.351(6) yes
N1 C4 1.502(6) yes
N1 C19 1.496(6) yes
N1 C34 1.495(6) yes
C4 C5 1.506(7) yes
C5 C6 1.396(7) yes
C5 C10 1.407(7) yes
C6 C7 1.378(7) yes
C7 C8 1.393(7) yes
C7 C11 1.532(7) yes
C8 C9 1.388(7) yes
C9 C10 1.413(7) yes
C9 C15 1.551(7) yes
C11 C12 1.547(8) yes
C11 C13 1.554(8) yes
C11 C14 1.535(8) yes
C15 C16 1.546(7) yes
C15 C17 1.542(8) yes
C15 C18 1.543(8) yes
C19 C20 1.514(7) yes
C20 C21 1.398(7) yes
C20 C25 1.399(7) yes
C21 C22 1.391(8) yes
C22 C23 1.403(7) yes
C22 C26 1.534(7) yes
C23 C24 1.400(7) yes
C24 C25 1.426(7) yes
C24 C30 1.543(7) yes
C26 C27 1.533(8) yes
C26 C28 1.542(8) yes
C26 C29 1.537(8) yes
C30 C31 1.527(8) yes
C30 C32 1.533(7) yes
C30 C33 1.528(7) yes
C34 C35 1.500(7) yes
C35 C36 1.402(7) yes
C35 C40 1.397(7) yes
C36 C37 1.392(7) yes
C37 C38 1.413(7) yes
C37 C41 1.528(7) yes
C38 C39 1.399(7) yes
C39 C40 1.424(7) yes
C39 C45 1.536(7) yes
C41 C42 1.533(8) yes
C41 C43 1.542(8) yes
C41 C44 1.537(8) yes
C45 C46 1.529(7) yes
C45 C47 1.542(8) yes
C45 C48 1.536(7) yes
C49 C50 1.528(8) yes
C49 C51 1.528(8) yes
C1 H1 0.960 no
C1 H2 0.960 no
C1 H3 0.960 no
C2 H4 0.960 no
C2 H5 0.960 no
C2 H6 0.960 no
C3 H7 0.960 no
C3 H8 0.960 no
C3 H9 0.960 no
C4 H10 0.970 no
C4 H11 0.970 no
C6 H12 0.930 no
C8 H13 0.930 no
C12 H14 0.960 no
C12 H15 0.960 no
C12 H16 0.960 no
C13 H17 0.960 no
C13 H18 0.960 no
C13 H19 0.960 no
C14 H20 0.960 no
C14 H21 0.960 no
C14 H22 0.960 no
C16 H23 0.960 no
C16 H24 0.960 no
C16 H25 0.960 no
C17 H26 0.960 no
C17 H27 0.960 no
C17 H28 0.960 no
C18 H29 0.960 no
C18 H30 0.960 no
C18 H31 0.960 no
C19 H32 0.970 no
C19 H33 0.970 no
C21 H34 0.930 no
C23 H35 0.930 no
C27 H36 0.960 no
C27 H37 0.960 no
C27 H38 0.960 no
C28 H39 0.960 no
C28 H40 0.960 no
C28 H41 0.960 no
C29 H42 0.960 no
C29 H43 0.960 no
C29 H44 0.960 no
C31 H45 0.960 no
C31 H46 0.960 no
C31 H47 0.960 no
C32 H48 0.960 no
C32 H49 0.960 no
C32 H50 0.960 no
C33 H51 0.960 no
C33 H52 0.960 no
C33 H53 0.960 no
C34 H54 0.970 no
C34 H55 0.970 no
C36 H56 0.930 no
C38 H57 0.930 no
C42 H58 0.960 no
C42 H59 0.960 no
C42 H60 0.960 no
C43 H61 0.960 no
C43 H62 0.960 no
C43 H63 0.960 no
C44 H64 0.960 no
C44 H65 0.960 no
C44 H66 0.960 no
C46 H67 0.960 no
C46 H68 0.960 no
C46 H69 0.960 no
C47 H70 0.960 no
C47 H71 0.960 no
C47 H72 0.960 no
C48 H73 0.960 no
C48 H74 0.960 no
C48 H75 0.960 no
C49 H76 0.980 no
C50 H77 0.960 no
C50 H78 0.960 no
C50 H79 0.960 no
C51 H80 0.960 no
C51 H81 0.960 no
C51 H82 0.960 no

loop_
_geom_contact_atom_site_label_1
_geom_contact_atom_site_label_2
_geom_contact_distance
_geom_contact_publ_flag
_geom_contact_site_symmetry_2
Hf1 C5 3.533(5) no .
Al1 C50 3.200(6) no .
O1 C19 3.271(6) no .
O2 C4 2.800(6) no .
O2 C15 3.063(7) no .
O2 C16 2.963(6) no .
O2 C17 3.547(7) no .
O3 C19 2.833(6) no .
O3 C30 2.952(6) no .
O3 C32 3.056(7) no .
O3 C33 3.081(6) no .
O3 C34 3.433(6) no .
O3 C49 3.150(7) no .
O4 C5 3.380(6) no .
O4 C10 3.210(6) no .
O4 C34 2.803(6) no .
O4 C45 2.963(6) no .
O4 C47 3.063(7) no .
O4 C48 3.078(7) no .
N1 C6 3.598(6) no .
N1 C10 3.220(7) no .
N1 C25 3.096(6) no .
N1 C40 3.112(7) no .
C2 C16 3.574(8) no .
C3 C4 3.552(8) no .
C3 C10 3.466(8) no .
C4 C35 3.119(7) no .
C5 C8 2.741(7) no .
C5 C34 3.175(8) no .
C5 C35 3.117(8) no .
C5 C40 3.327(8) no .
C6 C9 2.816(7) no .
C6 C12 3.587(8) no .
C6 C13 2.894(7) no .
C6 C35 3.351(8) no .
C7 C10 2.810(7) no .
C8 C12 3.077(7) no .
C8 C14 3.023(7) no .
C8 C17 3.336(7) no .
C8 C18 2.857(8) no .
C10 C16 3.157(7) no .
C10 C17 3.271(8) no .
C10 C40 3.547(7) no .
C20 C23 2.763(8) no .
C20 C34 2.843(7) no .
C21 C24 2.830(7) no .
C21 C28 3.592(8) no .
C21 C29 2.867(8) no .
C21 C34 3.575(7) no .
C22 C25 2.819(7) no .
C23 C27 3.091(8) no .
C23 C28 3.060(8) no .
C23 C31 2.854(8) no .
C25 C32 3.166(7) no .
C25 C33 3.101(7) no .
C25 C34 3.390(7) no .
C35 C38 2.756(7) no .
C36 C39 2.817(7) no .
C36 C42 2.884(7) no .
C36 C43 3.534(8) no .
C37 C40 2.850(7) no .
C38 C43 3.073(8) no .
C38 C44 3.084(7) no .
C38 C46 2.851(7) no .
C38 C48 3.580(7) no .
C40 C47 3.115(8) no .
C40 C48 3.117(8) no .
C16 C16 3.471(7) no 3_556
C34 C43 3.523(8) no 3_656
C43 C34 3.523(8) no 3_656
Hf1 H11 3.4508 no .
Hf1 H24 3.5931 no .
Hf1 H33 3.1567 no .
Hf1 H50 3.5763 no .
Hf1 H54 3.3515 no .
Hf1 H72 3.5611 no .
Hf1 H76 3.3072 no .
Hf1 H81 3.4800 no .
Al1 H11 3.0411 no .
Al1 H24 2.9358 no .
Al1 H26 2.9036 no .
Al1 H77 3.2888 no .
Al1 H78 2.8365 no .
Al1 H80 3.3849 no .
O1 H1 3.1444 no .
O1 H4 3.2382 no .
O1 H6 3.2451 no .
O1 H7 3.4612 no .
O1 H8 3.4581 no .
O1 H11 3.1429 no .
O1 H33 2.5837 no .
O1 H77 2.6307 no .
O1 H78 2.6324 no .
O1 H79 3.2686 no .
O1 H80 2.6461 no .
O1 H81 2.6446 no .
O1 H82 3.2659 no .
O2 H1 3.4879 no .
O2 H3 3.4951 no .
O2 H4 3.2641 no .
O2 H7 3.0517 no .
O2 H9 3.4583 no .
O2 H11 2.6859 no .
O2 H23 3.2736 no .
O2 H24 2.2867 no .
O2 H26 3.0285 no .
O2 H72 3.5189 no .
O3 H2 3.1490 no .
O3 H33 2.8906 no .
O3 H48 3.5409 no .
O3 H50 2.3961 no .
O3 H51 3.5701 no .
O3 H52 2.4344 no .
O3 H54 2.9746 no .
O3 H76 2.6172 no .
O3 H81 3.2512 no .
O4 H2 3.4486 no .
O4 H3 3.0408 no .
O4 H54 2.9246 no .
O4 H71 3.5243 no .
O4 H72 2.4156 no .
O4 H73 3.5594 no .
O4 H75 2.4291 no .
C1 H4 3.5508 no .
C1 H24 3.2455 no .
C1 H50 3.5772 no .
C1 H72 3.4113 no .
C1 H75 3.4972 no .
C1 H81 3.0869 no .
C2 H1 3.5423 no .
C2 H9 3.4512 no .
C2 H24 2.7853 no .
C2 H26 3.0303 no .
C2 H78 3.2804 no .
C2 H80 2.9435 no .
C3 H5 3.4382 no .
C3 H11 2.6816 no .
C3 H26 3.1243 no .
C3 H77 3.3082 no .
C3 H78 3.2417 no .
C4 H7 2.7898 no .
C4 H12 2.6411 no .
C4 H32 2.4738 no .
C4 H33 2.6199 no .
C4 H54 3.2696 no .
C4 H55 2.5700 no .
C5 H7 3.0900 no .
C5 H55 3.4367 no .
C6 H10 2.5110 no .
C6 H11 3.1142 no .
C6 H13 3.1909 no .
C6 H14 3.4838 no .
C6 H17 2.7874 no .
C6 H18 2.8197 no .
C6 H20 3.5625 no .
C7 H14 2.6920 no .
C7 H15 2.6957 no .
C7 H16 3.3462 no .
C7 H17 2.7419 no .
C7 H18 2.7520 no .
C7 H19 3.3730 no .
C7 H20 2.6888 no .
C7 H21 2.6826 no .
C7 H22 3.3404 no .
C8 H12 3.2038 no .
C8 H14 3.3416 no .
C8 H15 2.7880 no .
C8 H20 3.2610 no .
C8 H21 2.7216 no .
C8 H28 3.1204 no .
C8 H30 2.6347 no .
C8 H31 2.9070 no .
C8 H71 3.3501 no .
C9 H23 2.8417 no .
C9 H24 2.7623 no .
C9 H25 3.4100 no .
C9 H26 2.6553 no .
C9 H27 3.3286 no .
C9 H28 2.6559 no .
C9 H29 3.3830 no .
C9 H30 2.7460 no .
C9 H31 2.7399 no .
C9 H71 3.2503 no .
C9 H72 3.2946 no .
C10 H7 3.1682 no .
C10 H10 3.2965 no .
C10 H11 2.6939 no .
C10 H12 3.2527 no .
C10 H13 3.2088 no .
C10 H23 3.3894 no .
C10 H24 2.8687 no .
C10 H26 3.0023 no .
C10 H28 3.5450 no .
C10 H72 3.3989 no .
C11 H12 2.7253 no .
C11 H13 2.6254 no .
C12 H13 2.8909 no .
C12 H17 2.6689 no .
C12 H18 3.3458 no .
C12 H19 2.6685 no .
C12 H20 3.3444 no .
C12 H21 2.6856 no .
C12 H22 2.6882 no .
C13 H12 2.5170 no .
C13 H14 2.6771 no .
C13 H15 3.3441 no .
C13 H16 2.6647 no .
C13 H20 2.7001 no .
C13 H21 3.3417 no .
C13 H22 2.6678 no .
C13 H66 3.0678 no .
C14 H13 2.8186 no .
C14 H14 3.3381 no .
C14 H15 2.7010 no .
C14 H16 2.6885 no .
C14 H17 3.3371 no .
C14 H18 2.7083 no .
C14 H19 2.6711 no .
C14 H66 3.1311 no .
C15 H13 2.6283 no .
C15 H72 3.5897 no .
C16 H3 3.3478 no .
C16 H4 3.1121 no .
C16 H5 3.4963 no .
C16 H26 2.7405 no .
C16 H27 2.6731 no .
C16 H28 3.3575 no .
C16 H29 2.5817 no .
C16 H30 3.3020 no .
C16 H31 2.6479 no .
C16 H72 3.0758 no .
C17 H5 3.1968 no .
C17 H9 3.4480 no .
C17 H13 3.4234 no .
C17 H23 3.3601 no .
C17 H24 2.7446 no .
C17 H25 2.6614 no .
C17 H29 2.6896 no .
C17 H30 2.6603 no .
C17 H31 3.3304 no .
C18 H13 2.4272 no .
C18 H23 2.6123 no .
C18 H24 3.2985 no .
C18 H25 2.6284 no .
C18 H26 3.3324 no .
C18 H27 2.6662 no .
C18 H28 2.6788 no .
C18 H71 3.4992 no .
C19 H10 2.6579 no .
C19 H11 2.4723 no .
C19 H34 2.6367 no .
C19 H54 2.5031 no .
C19 H55 2.5478 no .
C19 H76 3.2346 no .
C20 H54 2.3851 no .
C20 H55 3.0777 no .
C20 H76 3.2649 no .
C21 H32 2.5218 no .
C21 H33 3.0922 no .
C21 H35 3.2182 no .
C21 H38 3.5493 no .
C21 H41 3.4811 no .
C21 H43 2.6840 no .
C21 H44 2.8585 no .
C21 H54 3.0573 no .
C21 H55 3.4859 no .
C22 H36 2.7114 no .
C22 H37 3.3474 no .
C22 H38 2.7105 no .
C22 H39 2.7129 no .
C22 H40 3.3308 no .
C22 H41 2.6540 no .
C22 H42 3.3622 no .
C22 H43 2.6888 no .
C22 H44 2.7789 no .
C23 H34 3.2285 no .
C23 H36 2.8096 no .
C23 H38 3.3435 no .
C23 H39 2.8015 no .
C23 H41 3.2612 no .
C23 H45 2.4098 no .
C23 H46 3.1595 no .
C23 H48 3.5457 no .
C23 H51 3.5294 no .
C24 H45 2.5423 no .
C24 H46 2.9480 no .
C24 H47 3.3116 no .
C24 H48 2.7447 no .
C24 H49 3.3619 no .
C24 H50 2.7015 no .
C24 H51 2.6830 no .
C24 H52 2.6742 no .
C24 H53 3.3343 no .
C25 H32 3.3124 no .
C25 H33 2.8103 no .
C25 H34 3.2558 no .
C25 H35 3.2369 no .
C25 H48 3.4489 no .
C25 H50 2.8626 no .
C25 H51 3.3449 no .
C25 H52 2.7977 no .
C25 H54 2.7310 no .
C25 H76 2.9580 no .
C26 H34 2.7142 no .
C26 H35 2.6581 no .
C27 H35 2.8890 no .
C27 H39 2.6737 no .
C27 H40 2.7070 no .
C27 H41 3.3435 no .
C27 H42 2.5989 no .
C27 H43 2.7395 no .
C27 H44 3.3186 no .
C28 H35 2.9062 no .
C28 H36 2.6929 no .
C28 H37 2.6840 no .
C28 H38 3.3452 no .
C28 H42 2.6988 no .
C28 H43 3.3129 no .
C28 H44 2.5854 no .
C29 H34 2.4844 no .
C29 H36 3.3259 no .
C29 H37 2.6348 no .
C29 H38 2.6921 no .
C29 H39 3.3128 no .
C29 H40 2.5996 no .
C29 H41 2.6872 no .
C30 H35 2.6941 no .
C31 H35 2.4447 no .
C31 H48 2.6387 no .
C31 H49 2.6402 no .
C31 H50 3.3034 no .
C31 H51 2.6407 no .
C31 H52 3.3070 no .
C31 H53 2.6357 no .
C32 H45 2.9029 no .
C32 H46 3.2367 no .
C32 H47 2.4402 no .
C32 H51 3.3292 no .
C32 H52 2.7054 no .
C32 H53 2.6549 no .
C33 H45 3.2500 no .
C33 H46 2.4392 no .
C33 H47 2.8869 no .
C33 H48 3.3308 no .
C33 H49 2.6519 no .
C33 H50 2.7042 no .
C33 H81 3.4009 no .
C34 H10 2.5347 no .
C34 H11 3.2672 no .
C34 H32 2.6223 no .
C34 H33 3.2307 no .
C34 H56 2.6162 no .
C35 H10 3.2313 no .
C35 H12 3.3428 no .
C36 H12 3.3232 no .
C36 H18 3.4979 no .
C36 H54 2.9763 no .
C36 H55 2.5013 no .
C36 H57 3.2132 no .
C36 H58 2.6844 no .
C36 H59 2.8830 no .
C36 H61 3.3901 no .
C37 H18 3.4479 no .
C37 H20 3.5312 no .
C37 H58 2.6445 no .
C37 H59 2.7987 no .
C37 H60 3.3547 no .
C37 H61 2.6452 no .
C37 H62 3.3224 no .
C37 H63 2.6652 no .
C37 H64 3.3602 no .
C37 H65 2.7088 no .
C37 H66 2.7251 no .
C38 H20 3.3474 no .
C38 H56 3.2246 no .
C38 H61 3.3129 no .
C38 H63 2.7765 no .
C38 H65 2.7857 no .
C38 H66 3.3304 no .
C38 H67 2.4433 no .
C38 H69 3.1207 no .
C38 H71 3.5335 no .
C38 H73 3.4909 no .
C39 H67 2.5769 no .
C39 H68 3.3269 no .
C39 H69 2.9411 no .
C39 H70 3.3368 no .
C39 H71 2.6891 no .
C39 H72 2.6927 no .
C39 H73 2.7050 no .
C39 H74 3.3396 no .
C39 H75 2.6871 no .
C40 H54 2.8048 no .
C40 H55 3.2851 no .
C40 H56 3.2587 no .
C40 H57 3.2422 no .
C40 H71 3.3578 no .
C40 H72 2.8263 no .
C40 H73 3.3752 no .
C40 H75 2.8180 no .
C41 H18 3.5881 no .
C41 H56 2.7270 no .
C41 H57 2.6679 no .
C42 H18 3.5437 no .
C42 H56 2.5100 no .
C42 H61 2.6839 no .
C42 H62 2.6594 no .
C42 H63 3.3293 no .
C42 H64 2.6420 no .
C42 H65 3.3127 no .
C42 H66 2.6630 no .
C43 H57 2.9599 no .
C43 H58 3.3210 no .
C43 H59 2.5767 no .
C43 H60 2.7710 no .
C43 H64 2.6886 no .
C43 H65 2.6853 no .
C43 H66 3.3394 no .
C44 H18 3.2815 no .
C44 H20 3.1121 no .
C44 H57 2.8487 no .
C44 H58 2.7605 no .
C44 H59 3.3000 no .
C44 H60 2.5586 no .
C44 H61 3.3367 no .
C44 H62 2.6888 no .
C44 H63 2.6922 no .
C45 H57 2.6662 no .
C46 H57 2.4305 no .
C46 H70 2.6156 no .
C46 H71 2.6533 no .
C46 H72 3.3086 no .
C46 H73 2.6679 no .
C46 H74 2.6369 no .
C46 H75 3.3186 no .
C47 H3 3.4896 no .
C47 H23 2.8157 no .
C47 H31 3.3275 no .
C47 H67 3.2656 no .
C47 H68 2.8475 no .
C47 H69 2.4633 no .
C47 H73 3.3504 no .
C47 H74 2.6827 no .
C47 H75 2.7181 no .
C48 H67 2.8756 no .
C48 H68 2.4709 no .
C48 H69 3.2720 no .
C48 H70 2.6914 no .
C48 H71 3.3495 no .
C48 H72 2.7117 no .
C49 H6 3.4903 no .
C49 H33 2.8959 no .
C49 H52 3.4855 no .
C50 H6 3.5212 no .
C50 H8 3.1565 no .
C50 H33 3.2850 no .
C50 H80 2.7485 no .
C50 H81 3.3647 no .
C50 H82 2.7091 no .
C51 H1 3.2185 no .
C51 H6 3.2773 no .
C51 H52 3.1758 no .
C51 H77 3.3598 no .
C51 H78 2.7519 no .
C51 H79 2.7179 no .
H1 H4 2.7997 no .
H1 H24 3.0619 no .
H1 H80 3.1176 no .
H1 H81 2.6017 no .
H2 H50 2.8859 no .
H2 H52 3.3866 no .
H2 H75 3.4000 no .
H2 H81 3.0950 no .
H3 H23 2.9042 no .
H3 H24 2.9225 no .
H3 H70 3.5410 no .
H3 H72 2.6825 no .
H3 H75 3.0671 no .
H4 H24 2.3209 no .
H4 H25 3.1023 no .
H4 H26 3.3629 no .
H4 H80 2.9003 no .
H5 H9 3.2492 no .
H5 H24 2.8996 no .
H5 H25 3.3877 no .
H5 H26 2.5093 no .
H5 H27 3.1018 no .
H6 H78 2.7658 no .
H6 H80 2.4418 no .
H7 H10 3.2601 no .
H7 H11 1.9220 no .
H7 H26 3.5429 no .
H7 H33 3.5772 no .
H7 H77 3.5089 no .
H8 H11 3.1826 no .
H8 H77 2.7701 no .
H8 H78 2.7132 no .
H9 H11 3.3791 no .
H9 H26 2.5834 no .
H9 H28 3.5388 no .
H10 H12 2.2909 no .
H10 H32 2.3662 no .
H10 H33 3.0429 no .
H10 H54 3.4009 no .
H10 H55 2.2719 no .
H11 H12 3.3184 no .
H11 H32 2.5578 no .
H11 H33 2.3239 no .
H11 H55 3.3751 no .
H12 H14 3.5940 no .
H12 H17 2.2613 no .
H12 H18 2.3407 no .
H12 H19 3.4666 no .
H12 H55 3.4601 no .
H12 H56 3.3218 no .
H13 H14 3.3353 no .
H13 H15 2.3628 no .
H13 H20 3.2306 no .
H13 H21 2.2654 no .
H13 H28 3.1080 no .
H13 H29 3.3528 no .
H13 H30 1.9923 no .
H13 H31 2.4664 no .
H13 H71 3.4179 no .
H14 H17 2.4850 no .
H14 H18 3.5572 no .
H14 H19 2.9439 no .
H14 H21 3.5600 no .
H14 H22 3.5593 no .
H15 H17 3.5544 no .
H15 H19 3.5459 no .
H15 H20 3.5773 no .
H15 H21 2.5209 no .
H15 H22 2.9712 no .
H15 H30 3.5921 no .
H16 H17 2.9202 no .
H16 H18 3.5497 no .
H16 H19 2.4713 no .
H16 H20 3.5658 no .
H16 H21 2.9566 no .
H16 H22 2.5102 no .
H17 H20 3.5760 no .
H17 H22 3.5398 no .
H18 H20 2.5471 no .
H18 H21 3.5909 no .
H18 H22 2.9556 no .
H18 H56 3.4568 no .
H18 H58 2.7979 no .
H18 H66 2.4094 no .
H19 H20 2.9621 no .
H19 H21 3.5419 no .
H19 H22 2.4727 no .
H19 H66 3.0095 no .
H20 H57 3.3019 no .
H20 H65 2.9115 no .
H20 H66 2.4972 no .
H22 H66 3.0555 no .
H23 H27 3.5379 no .
H23 H29 2.8108 no .
H23 H30 3.5168 no .
H23 H31 2.4443 no .
H23 H70 2.8100 no .
H23 H71 2.8928 no .
H23 H72 2.2963 no .
H24 H26 2.6096 no .
H24 H27 2.9842 no .
H24 H29 3.4792 no .
H24 H31 3.5173 no .
H24 H72 3.2304 no .
H25 H26 2.9643 no .
H25 H27 2.4484 no .
H25 H28 3.5292 no .
H25 H29 2.3911 no .
H25 H30 3.4936 no .
H25 H31 2.9457 no .
H26 H29 3.5607 no .
H26 H30 3.5447 no .
H27 H29 2.5018 no .
H27 H30 2.9128 no .
H27 H31 3.5512 no .
H28 H29 2.9756 no .
H28 H30 2.4839 no .
H28 H31 3.5466 no .
H31 H70 3.3751 no .
H31 H71 2.6947 no .
H31 H72 3.4207 no .
H32 H34 2.2948 no .
H32 H54 2.8620 no .
H32 H55 2.3955 no .
H33 H34 3.2434 no .
H33 H54 3.3620 no .
H33 H55 3.4463 no .
H33 H76 2.5143 no .
H33 H77 2.7306 no .
H34 H42 3.4254 no .
H34 H43 2.1384 no .
H34 H44 2.3905 no .
H34 H54 3.4010 no .
H34 H55 3.4005 no .
H35 H36 2.3557 no .
H35 H38 3.3018 no .
H35 H39 2.3951 no .
H35 H41 3.2899 no .
H35 H45 1.7964 no .
H35 H46 2.7055 no .
H35 H47 3.2873 no .
H36 H39 2.4986 no .
H36 H40 2.9911 no .
H36 H41 3.5593 no .
H36 H42 3.4818 no .
H37 H39 2.9290 no .
H37 H40 2.5246 no .
H37 H41 3.5681 no .
H37 H42 2.3809 no .
H37 H43 2.9982 no .
H37 H44 3.4796 no .
H38 H39 3.5563 no .
H38 H40 3.5774 no .
H38 H42 2.8725 no .
H38 H43 2.5925 no .
H38 H44 3.5904 no .
H39 H42 3.5455 no .
H39 H44 3.4952 no .
H39 H45 3.5144 no .
H40 H42 2.4705 no .
H40 H43 3.5116 no .
H40 H44 2.7612 no .
H41 H42 3.0473 no .
H41 H43 3.5303 no .
H41 H44 2.4431 no .
H45 H48 2.7785 no .
H45 H49 3.2497 no .
H45 H51 3.3441 no .
H45 H53 3.5510 no .
H46 H48 3.5484 no .
H46 H49 3.3248 no .
H46 H51 2.2868 no .
H46 H52 3.3679 no .
H46 H53 2.5666 no .
H47 H48 2.5590 no .
H47 H49 2.2953 no .
H47 H50 3.3703 no .
H47 H51 3.2293 no .
H47 H53 2.7506 no .
H48 H52 3.5877 no .
H48 H53 3.5232 no .
H49 H51 3.5219 no .
H49 H52 2.9485 no .
H49 H53 2.4473 no .
H50 H51 3.5832 no .
H50 H52 2.5574 no .
H50 H53 2.9558 no .
H51 H76 3.5921 no .
H52 H76 2.9277 no .
H52 H81 2.5200 no .
H52 H82 3.2560 no .
H54 H56 3.1145 no .
H55 H56 2.2710 no .
H56 H58 2.1804 no .
H56 H59 2.3877 no .
H56 H60 3.4524 no .
H56 H61 3.5313 no .
H57 H61 3.3976 no .
H57 H63 2.4341 no .
H57 H65 2.2933 no .
H57 H66 3.2385 no .
H57 H67 1.8406 no .
H57 H68 3.3031 no .
H57 H69 2.6283 no .
H58 H61 3.5013 no .
H58 H62 3.5723 no .
H58 H64 3.0571 no .
H58 H66 2.6018 no .
H59 H61 2.4119 no .
H59 H62 2.7787 no .
H59 H63 3.4810 no .
H59 H64 3.4611 no .
H59 H66 3.5720 no .
H60 H61 3.0976 no .
H60 H62 2.5925 no .
H60 H64 2.3636 no .
H60 H65 3.4559 no .
H60 H66 2.7918 no .
H61 H64 3.5619 no .
H61 H65 3.5594 no .
H62 H64 2.5139 no .
H62 H65 2.9594 no .
H62 H66 3.5646 no .
H63 H64 2.9655 no .
H63 H65 2.5139 no .
H63 H66 3.5671 no .
H63 H67 3.4803 no .
H67 H70 3.5376 no .
H67 H71 3.3867 no .
H67 H73 2.7503 no .
H67 H74 3.1944 no .
H68 H70 2.6814 no .
H68 H71 3.2030 no .
H68 H73 2.6372 no .
H68 H74 2.2912 no .
H68 H75 3.3908 no .
H69 H70 2.5845 no .
H69 H71 2.3177 no .
H69 H72 3.3923 no .
H69 H73 3.5838 no .
H69 H74 3.3656 no .
H70 H73 3.5596 no .
H70 H74 2.4978 no .
H70 H75 2.9856 no .
H71 H74 3.5563 no .
H71 H75 3.5921 no .
H72 H73 3.5920 no .
H72 H74 2.9623 no .
H72 H75 2.5575 no .
H76 H77 2.3255 no .
H76 H78 2.8268 no .
H76 H79 2.3582 no .
H76 H80 2.8298 no .
H76 H81 2.3383 no .
H76 H82 2.3455 no .
H77 H82 3.5699 no .
H78 H80 2.6117 no .
H78 H82 3.0134 no .
H79 H80 3.0102 no .
H79 H81 3.5846 no .
H79 H82 2.5327 no .
C1 H25 3.4064 no 3_556
C1 H27 3.5130 no 3_556
C1 H29 3.5216 no 3_556
C1 H36 3.2233 no 2_545
C2 H8 2.9990 no 3_566
C2 H23 3.4023 no 3_556
C2 H25 3.4274 no 3_556
C2 H78 3.1954 no 3_566
C3 H6 3.0044 no 3_566
C3 H16 3.0329 no 2_556
C3 H22 3.1808 no 2_556
C3 H78 3.5031 no 3_566
C4 H68 3.5948 no 1_565
C12 H7 3.3103 no 2_546
C12 H69 2.8774 no 2_556
C12 H71 3.5401 no 2_556
C13 H31 3.3881 no 2_556
C13 H37 3.4556 no 3_666
C14 H9 3.5779 no 2_546
C14 H14 3.5596 no 2_546
C16 H4 3.0391 no 3_556
C16 H24 3.3859 no 3_556
C16 H25 2.8508 no 3_556
C17 H39 3.2995 no 4_455
C18 H17 3.0736 no 2_546
C18 H36 3.4645 no 4_455
C18 H37 3.2090 no 4_455
C18 H40 3.5480 no 4_455
C19 H68 2.9941 no 1_565
C23 H49 3.5421 no 2_555
C23 H62 3.4696 no 3_656
C24 H49 3.3961 no 2_555
C24 H62 3.1928 no 3_656
C25 H62 3.2313 no 3_656
C27 H2 3.4743 no 2_555
C27 H29 3.2169 no 4_554
C27 H30 3.4231 no 4_554
C27 H53 3.4614 no 2_555
C27 H58 3.3366 no 3_666
C27 H81 3.2408 no 2_555
C28 H28 3.3724 no 4_554
C28 H30 3.2633 no 4_554
C28 H65 3.0725 no 3_656
C29 H55 3.1265 no 3_666
C29 H56 2.9466 no 3_666
C29 H58 3.2535 no 3_666
C31 H74 3.2929 no 2_555
C31 H75 3.5604 no 2_555
C31 H79 3.1152 no 2_545
C32 H51 2.9204 no 2_545
C32 H60 3.3265 no 3_656
C32 H62 3.2869 no 3_656
C32 H64 3.5585 no 3_656
C33 H38 3.1255 no 2_545
C33 H49 3.3437 no 2_555
C33 H60 3.3805 no 4_454
C34 H42 3.5817 no 3_666
C34 H61 3.1522 no 3_656
C34 H62 3.3794 no 3_656
C34 H63 3.4639 no 3_656
C35 H61 2.9018 no 3_656
C36 H42 3.2234 no 3_666
C36 H61 3.1041 no 3_656
C40 H61 3.2880 no 3_656
C42 H38 3.4452 no 3_666
C42 H43 3.3024 no 3_666
C42 H48 3.3033 no 3_656
C42 H82 3.5415 no 4_555
C43 H48 3.4835 no 3_656
C43 H54 2.7399 no 3_656
C44 H39 3.4294 no 3_656
C44 H41 3.4477 no 3_656
C44 H48 3.4893 no 3_656
C44 H82 3.4434 no 4_555
C46 H16 3.5578 no 2_546
C46 H32 3.1429 no 1_545
C48 H46 3.0921 no 2_545
C49 H47 3.4907 no 2_555
C50 H5 3.1255 no 3_566
C50 H47 3.0760 no 2_555
C51 H19 3.4268 no 4_454
H1 H25 2.8223 no 3_556
H1 H27 3.2312 no 3_556
H1 H29 2.6872 no 3_556
H1 H36 2.9307 no 2_545
H2 C27 3.4743 no 2_545
H2 H27 3.5836 no 3_556
H2 H35 3.2955 no 2_545
H2 H36 2.6556 no 2_545
H2 H38 3.4937 no 2_545
H2 H45 3.5403 no 2_545
H2 H46 3.0765 no 2_545
H3 H25 3.1022 no 3_556
H3 H27 3.1647 no 3_556
H3 H46 3.4424 no 2_545
H4 C16 3.0391 no 3_556
H4 H23 2.7088 no 3_556
H4 H25 2.5100 no 3_556
H4 H29 3.1695 no 3_556
H4 H31 3.5105 no 3_556
H5 C50 3.1255 no 3_566
H5 H8 3.0368 no 3_566
H5 H23 3.3303 no 3_556
H5 H70 3.5325 no 3_556
H5 H77 3.0888 no 3_566
H5 H78 2.6134 no 3_566
H5 H79 3.1754 no 3_566
H6 C3 3.0044 no 3_566
H6 H8 2.1817 no 3_566
H6 H9 3.0775 no 3_566
H6 H78 3.0916 no 3_566
H7 C12 3.3103 no 2_556
H7 H15 3.5249 no 2_556
H7 H16 2.4331 no 2_556
H7 H22 2.8445 no 2_556
H8 C2 2.9990 no 3_566
H8 H5 3.0368 no 3_566
H8 H6 2.1817 no 3_566
H8 H16 3.0628 no 2_556
H8 H19 3.5602 no 2_556
H8 H70 3.4749 no 1_565
H8 H78 3.3673 no 3_566
H9 C14 3.5779 no 2_556
H9 H6 3.0775 no 3_566
H9 H16 3.1398 no 2_556
H9 H19 3.1189 no 2_556
H9 H22 2.6479 no 2_556
H9 H78 3.0198 no 3_566
H9 H80 3.5310 no 3_566
H10 H42 3.0691 no 3_666
H10 H44 3.5492 no 3_666
H10 H68 3.3068 no 1_565
H11 H16 3.4209 no 2_556
H11 H68 3.1487 no 1_565
H12 H42 3.0803 no 3_666
H14 C14 3.5596 no 2_556
H14 H20 3.4714 no 2_556
H14 H21 2.8439 no 2_556
H14 H31 3.2285 no 2_556
H14 H69 2.6803 no 2_556
H14 H71 2.9004 no 2_556
H15 H7 3.5249 no 2_546
H15 H40 3.3666 no 4_455
H15 H69 2.7359 no 2_556
H16 C3 3.0329 no 2_546
H16 C46 3.5578 no 2_556
H16 H7 2.4331 no 2_546
H16 H8 3.0628 no 2_546
H16 H9 3.1398 no 2_546
H16 H11 3.4209 no 2_546
H16 H69 2.7210 no 2_556
H16 H70 3.4415 no 2_556
H16 H71 3.3332 no 2_556
H17 C18 3.0736 no 2_556
H17 H29 3.2207 no 2_556
H17 H30 2.8467 no 2_556
H17 H31 2.6628 no 2_556
H17 H37 3.0079 no 3_666
H18 H37 3.1997 no 3_666
H18 H82 3.5469 no 4_555
H19 C51 3.4268 no 4_555
H19 H8 3.5602 no 2_546
H19 H9 3.1189 no 2_546
H19 H31 3.2791 no 2_556
H19 H80 2.8268 no 4_555
H19 H82 3.2041 no 4_555
H20 H14 3.4714 no 2_546
H21 H14 2.8439 no 2_546
H22 C3 3.1808 no 2_546
H22 H7 2.8445 no 2_546
H22 H9 2.6479 no 2_546
H22 H28 3.5559 no 2_546
H23 C2 3.4023 no 3_556
H23 H4 2.7088 no 3_556
H23 H5 3.3303 no 3_556
H23 H24 3.5134 no 3_556
H23 H25 3.0011 no 3_556
H24 C16 3.3859 no 3_556
H24 H23 3.5134 no 3_556
H24 H24 3.5675 no 3_556
H24 H25 2.6330 no 3_556
H25 C1 3.4064 no 3_556
H25 C2 3.4274 no 3_556
H25 C16 2.8508 no 3_556
H25 H1 2.8223 no 3_556
H25 H3 3.1022 no 3_556
H25 H4 2.5100 no 3_556
H25 H23 3.0011 no 3_556
H25 H24 2.6330 no 3_556
H25 H25 2.4601 no 3_556
H26 H79 3.5570 no 3_566
H27 C1 3.5130 no 3_556
H27 H1 3.2312 no 3_556
H27 H2 3.5836 no 3_556
H27 H3 3.1647 no 3_556
H27 H36 3.3521 no 4_455
H27 H39 3.1775 no 4_455
H27 H45 3.4923 no 4_455
H28 C28 3.3724 no 4_455
H28 H22 3.5559 no 2_556
H28 H39 2.5994 no 4_455
H28 H40 3.3199 no 4_455
H29 C1 3.5216 no 3_556
H29 C27 3.2169 no 4_455
H29 H1 2.6872 no 3_556
H29 H4 3.1695 no 3_556
H29 H17 3.2207 no 2_546
H29 H36 2.7993 no 4_455
H29 H37 2.7525 no 4_455
H29 H80 3.4729 no 3_556
H30 C27 3.4231 no 4_455
H30 C28 3.2633 no 4_455
H30 H17 2.8467 no 2_546
H30 H36 3.2702 no 4_455
H30 H37 2.8255 no 4_455
H30 H39 3.0586 no 4_455
H30 H40 2.6695 no 4_455
H31 C13 3.3881 no 2_546
H31 H4 3.5105 no 3_556
H31 H14 3.2285 no 2_546
H31 H17 2.6628 no 2_546
H31 H19 3.2791 no 2_546
H32 C46 3.1429 no 1_565
H32 H67 3.1966 no 1_565
H32 H68 2.3171 no 1_565
H32 H74 3.5733 no 1_565
H33 H68 2.8285 no 1_565
H33 H74 3.3689 no 1_565
H34 H73 3.5017 no 1_565
H35 H2 3.2955 no 2_555
H35 H64 3.4089 no 3_656
H36 C1 3.2233 no 2_555
H36 C18 3.4645 no 4_554
H36 H1 2.9307 no 2_555
H36 H2 2.6556 no 2_555
H36 H27 3.3521 no 4_554
H36 H29 2.7993 no 4_554
H36 H30 3.2702 no 4_554
H36 H81 3.1546 no 2_555
H37 C13 3.4556 no 3_666
H37 C18 3.2090 no 4_554
H37 H17 3.0079 no 3_666
H37 H18 3.1997 no 3_666
H37 H29 2.7525 no 4_554
H37 H30 2.8255 no 4_554
H37 H58 3.0549 no 3_666
H37 H81 3.1679 no 2_555
H38 C33 3.1255 no 2_555
H38 C42 3.4452 no 3_666
H38 H2 3.4937 no 2_555
H38 H52 2.8437 no 2_555
H38 H53 2.5700 no 2_555
H38 H58 2.8387 no 3_666
H38 H60 3.3826 no 3_666
H38 H81 2.8613 no 2_555
H38 H82 3.5910 no 2_555
H39 C17 3.2995 no 4_554
H39 C44 3.4294 no 3_656
H39 H27 3.1775 no 4_554
H39 H28 2.5994 no 4_554
H39 H30 3.0586 no 4_554
H39 H64 3.3089 no 3_656
H39 H65 2.6988 no 3_656
H40 C18 3.5480 no 4_554
H40 H15 3.3666 no 4_554
H40 H28 3.3199 no 4_554
H40 H30 2.6695 no 4_554
H40 H65 3.5968 no 3_656
H41 C44 3.4477 no 3_656
H41 H57 2.9654 no 3_656
H41 H63 2.8775 no 3_656
H41 H65 2.5934 no 3_656
H41 H67 2.9717 no 3_656
H42 C34 3.5817 no 3_666
H42 C36 3.2234 no 3_666
H42 H10 3.0691 no 3_666
H42 H12 3.0803 no 3_666
H42 H55 2.7192 no 3_666
H42 H56 2.4263 no 3_666
H42 H58 2.8772 no 3_666
H43 C42 3.3024 no 3_666
H43 H55 3.3166 no 3_666
H43 H56 2.6839 no 3_666
H43 H58 2.8269 no 3_666
H43 H59 2.9049 no 3_666
H43 H73 3.5903 no 1_565
H44 H10 3.5492 no 3_666
H44 H55 2.8554 no 3_666
H44 H56 3.3421 no 3_666
H45 H2 3.5403 no 2_555
H45 H27 3.4923 no 4_554
H45 H64 3.0666 no 3_656
H45 H79 2.9053 no 2_545
H46 C48 3.0921 no 2_555
H46 H2 3.0765 no 2_555
H46 H3 3.4424 no 2_555
H46 H73 3.3849 no 2_555
H46 H74 2.7449 no 2_555
H46 H75 2.6939 no 2_555
H46 H79 3.5726 no 2_545
H47 C49 3.4907 no 2_545
H47 C50 3.0760 no 2_545
H47 H74 2.9580 no 2_555
H47 H76 2.9547 no 2_545
H47 H77 3.0049 no 2_545
H47 H79 2.5036 no 2_545
H48 C42 3.3033 no 3_656
H48 C43 3.4835 no 3_656
H48 C44 3.4893 no 3_656
H48 H51 2.7814 no 2_545
H48 H60 2.4572 no 3_656
H48 H62 2.6606 no 3_656
H48 H64 2.6681 no 3_656
H49 C23 3.5421 no 2_545
H49 C24 3.3961 no 2_545
H49 C33 3.3437 no 2_545
H49 H51 2.5286 no 2_545
H49 H52 3.4996 no 2_545
H49 H76 3.3419 no 2_545
H50 H51 2.9674 no 2_545
H50 H60 3.5324 no 3_656
H50 H62 3.2009 no 3_656
H51 C32 2.9204 no 2_555
H51 H48 2.7814 no 2_555
H51 H49 2.5286 no 2_555
H51 H50 2.9674 no 2_555
H51 H60 2.8584 no 4_454
H52 H38 2.8437 no 2_545
H52 H49 3.4996 no 2_555
H52 H60 3.4484 no 4_454
H53 C27 3.4614 no 2_545
H53 H38 2.5700 no 2_545
H53 H60 3.3066 no 4_454
H53 H73 3.4399 no 2_555
H54 C43 2.7399 no 3_656
H54 H61 2.5654 no 3_656
H54 H62 2.4815 no 3_656
H54 H63 2.7073 no 3_656
H55 C29 3.1265 no 3_666
H55 H42 2.7192 no 3_666
H55 H43 3.3166 no 3_666
H55 H44 2.8554 no 3_666
H55 H61 3.5206 no 3_656
H55 H63 3.5613 no 3_656
H56 C29 2.9466 no 3_666
H56 H42 2.4263 no 3_666
H56 H43 2.6839 no 3_666
H56 H44 3.3421 no 3_666
H56 H61 3.3974 no 3_656
H57 H41 2.9654 no 3_656
H58 C27 3.3366 no 3_666
H58 C29 3.2535 no 3_666
H58 H37 3.0549 no 3_666
H58 H38 2.8387 no 3_666
H58 H42 2.8772 no 3_666
H58 H43 2.8269 no 3_666
H58 H82 3.3040 no 4_555
H59 H43 2.9049 no 3_666
H59 H73 2.9316 no 3_656
H60 C32 3.3265 no 3_656
H60 C33 3.3805 no 4_555
H60 H38 3.3826 no 3_666
H60 H48 2.4572 no 3_656
H60 H50 3.5324 no 3_656
H60 H51 2.8584 no 4_555
H60 H52 3.4484 no 4_555
H60 H53 3.3066 no 4_555
H60 H82 2.9788 no 4_555
H61 C34 3.1522 no 3_656
H61 C35 2.9018 no 3_656
H61 C36 3.1041 no 3_656
H61 C40 3.2880 no 3_656
H61 H54 2.5654 no 3_656
H61 H55 3.5206 no 3_656
H61 H56 3.3974 no 3_656
H62 C23 3.4696 no 3_656
H62 C24 3.1928 no 3_656
H62 C25 3.2313 no 3_656
H62 C32 3.2869 no 3_656
H62 C34 3.3794 no 3_656
H62 H48 2.6606 no 3_656
H62 H50 3.2009 no 3_656
H62 H54 2.4815 no 3_656
H63 C34 3.4639 no 3_656
H63 H41 2.8775 no 3_656
H63 H54 2.7073 no 3_656
H63 H55 3.5613 no 3_656
H64 C32 3.5585 no 3_656
H64 H35 3.4089 no 3_656
H64 H39 3.3089 no 3_656
H64 H45 3.0666 no 3_656
H64 H48 2.6681 no 3_656
H64 H82 3.0457 no 4_555
H65 C28 3.0725 no 3_656
H65 H39 2.6988 no 3_656
H65 H40 3.5968 no 3_656
H65 H41 2.5934 no 3_656
H66 H82 3.0045 no 4_555
H67 H32 3.1966 no 1_545
H67 H41 2.9717 no 3_656
H68 C4 3.5948 no 1_545
H68 C19 2.9941 no 1_545
H68 H10 3.3068 no 1_545
H68 H11 3.1487 no 1_545
H68 H32 2.3171 no 1_545
H68 H33 2.8285 no 1_545
H69 C12 2.8774 no 2_546
H69 H14 2.6803 no 2_546
H69 H15 2.7359 no 2_546
H69 H16 2.7210 no 2_546
H70 H5 3.5325 no 3_556
H70 H8 3.4749 no 1_545
H70 H16 3.4415 no 2_546
H70 H77 3.3081 no 1_545
H71 C12 3.5401 no 2_546
H71 H14 2.9004 no 2_546
H71 H16 3.3332 no 2_546
H73 H34 3.5017 no 1_545
H73 H43 3.5903 no 1_545
H73 H46 3.3849 no 2_545
H73 H53 3.4399 no 2_545
H73 H59 2.9316 no 3_656
H74 C31 3.2929 no 2_545
H74 H32 3.5733 no 1_545
H74 H33 3.3689 no 1_545
H74 H46 2.7449 no 2_545
H74 H47 2.9580 no 2_545
H74 H77 3.0558 no 1_545
H75 C31 3.5604 no 2_545
H75 H46 2.6939 no 2_545
H76 H47 2.9547 no 2_555
H76 H49 3.3419 no 2_555
H77 H5 3.0888 no 3_566
H77 H47 3.0049 no 2_555
H77 H70 3.3081 no 1_565
H77 H74 3.0558 no 1_565
H78 C2 3.1954 no 3_566
H78 C3 3.5031 no 3_566
H78 H5 2.6134 no 3_566
H78 H6 3.0916 no 3_566
H78 H8 3.3673 no 3_566
H78 H9 3.0198 no 3_566
H79 C31 3.1152 no 2_555
H79 H5 3.1754 no 3_566
H79 H26 3.5570 no 3_566
H79 H45 2.9053 no 2_555
H79 H46 3.5726 no 2_555
H79 H47 2.5036 no 2_555
H80 H9 3.5310 no 3_566
H80 H19 2.8268 no 4_454
H80 H29 3.4729 no 3_556
H81 C27 3.2408 no 2_545
H81 H36 3.1546 no 2_545
H81 H37 3.1679 no 2_545
H81 H38 2.8613 no 2_545
H82 C42 3.5415 no 4_454
H82 C44 3.4434 no 4_454
H82 H18 3.5469 no 4_454
H82 H19 3.2041 no 4_454
H82 H38 3.5910 no 2_545
H82 H58 3.3040 no 4_454
H82 H60 2.9788 no 4_454
H82 H64 3.0457 no 4_454
H82 H66 3.0045 no 4_454

loop_
_geom_torsion_atom_site_label_1
_geom_torsion_atom_site_label_2
_geom_torsion_atom_site_label_3
_geom_torsion_atom_site_label_4
_geom_torsion
_geom_torsion_publ_flag
Al1 Hf1 O1 Al1 0.00(5) no
Al1 Hf1 O1 C49 -167.4(4) no
O1 Hf1 Al1 O1 0.00(15) no
O1 Hf1 Al1 O2 -165.30(17) no
O1 Hf1 Al1 C2 91.38(17) no
O1 Hf1 Al1 C3 -92.39(18) no
Al1 Hf1 O2 Al1 -0.00(5) no
Al1 Hf1 O2 C10 -153.9(3) no
O2 Hf1 Al1 O1 165.30(16) no
O2 Hf1 Al1 O2 -0.00(14) no
O2 Hf1 Al1 C2 -103.32(16) no
O2 Hf1 Al1 C3 72.91(16) no
Al1 Hf1 O3 C25 84.2(4) no
O3 Hf1 Al1 O1 10.18(12) no
O3 Hf1 Al1 O2 -155.11(11) no
O3 Hf1 Al1 C2 101.56(13) no
O3 Hf1 Al1 C3 -82.21(14) no
Al1 Hf1 O4 C40 -71.4(5) no
O4 Hf1 Al1 O1 163.30(13) no
O4 Hf1 Al1 O2 -2.00(14) no
O4 Hf1 Al1 C2 -105.32(14) no
O4 Hf1 Al1 C3 70.91(15) no
Al1 Hf1 N1 C4 34.0(2) no
Al1 Hf1 N1 C19 -83.37(19) no
Al1 Hf1 N1 C34 159.3(2) no
N1 Hf1 Al1 O1 88.40(10) no
N1 Hf1 Al1 O2 -76.90(10) no
N1 Hf1 Al1 C2 179.78(11) no
N1 Hf1 Al1 C3 -3.99(12) no
C1 Hf1 Al1 O1 -95.89(14) no
C1 Hf1 Al1 O2 98.82(13) no
C1 Hf1 Al1 C2 -4.51(14) no
C1 Hf1 Al1 C3 171.73(15) no
O1 Hf1 O2 Al1 8.79(13) no
O1 Hf1 O2 C10 -145.1(3) no
O2 Hf1 O1 Al1 -8.97(13) no
O2 Hf1 O1 C49 -176.4(3) no
O1 Hf1 O3 C25 89.9(4) no
O3 Hf1 O1 Al1 -171.31(16) no
O3 Hf1 O1 C49 21.3(3) no
O1 Hf1 O4 C40 -44.3(7) no
O4 Hf1 O1 Al1 -39.6(5) no
O4 Hf1 O1 C49 153.0(3) no
O1 Hf1 N1 C4 68.0(3) no
O1 Hf1 N1 C19 -49.4(2) no
O1 Hf1 N1 C34 -166.8(3) no
N1 Hf1 O1 Al1 -90.81(15) no
N1 Hf1 O1 C49 101.8(3) no
C1 Hf1 O1 Al1 88.39(18) no
C1 Hf1 O1 C49 -79.0(3) no
O2 Hf1 O3 C25 55.2(5) no
O3 Hf1 O2 Al1 46.5(3) no
O3 Hf1 O2 C10 -107.3(3) no
O2 Hf1 O4 C40 -72.5(5) no
O4 Hf1 O2 Al1 178.44(15) no
O4 Hf1 O2 C10 24.6(3) no
O2 Hf1 N1 C4 -0.1(2) no
O2 Hf1 N1 C19 -117.5(2) no
O2 Hf1 N1 C34 125.1(3) no
N1 Hf1 O2 Al1 100.30(15) no
N1 Hf1 O2 C10 -53.6(3) no
C1 Hf1 O2 Al1 -86.08(17) no
C1 Hf1 O2 C10 120.1(3) no
O3 Hf1 O4 C40 85.0(5) no
O4 Hf1 O3 C25 -74.3(4) no
O3 Hf1 N1 C4 156.0(3) no
O3 Hf1 N1 C19 38.6(2) no
O3 Hf1 N1 C34 -78.8(3) no
N1 Hf1 O3 C25 1.2(4) no
C1 Hf1 O3 C25 -172.3(4) no
O4 Hf1 N1 C4 -95.8(3) no
O4 Hf1 N1 C19 146.8(3) no
O4 Hf1 N1 C34 29.4(2) no
N1 Hf1 O4 C40 8.3(4) no
C1 Hf1 O4 C40 -172.7(5) no
Hf1 Al1 O1 Hf1 0.000(16) no
Hf1 Al1 O1 C49 167.6(4) no
Hf1 Al1 O2 Hf1 0.0 no
Hf1 Al1 O2 C10 151.0(4) no
O1 Al1 O2 Hf1 -9.75(15) no
O1 Al1 O2 C10 141.2(3) no
O2 Al1 O1 Hf1 9.87(15) no
O2 Al1 O1 C49 177.5(3) no
C2 Al1 O1 Hf1 -105.5(2) no
C2 Al1 O1 C49 62.1(3) no
C3 Al1 O1 Hf1 115.6(2) no
C3 Al1 O1 C49 -76.8(3) no
C2 Al1 O2 Hf1 97.5(3) no
C2 Al1 O2 C10 -111.5(3) no
C3 Al1 O2 Hf1 -127.5(2) no
C3 Al1 O2 C10 23.5(4) no
Hf1 O1 C49 C50 -158.1(3) no
Hf1 O1 C49 C51 77.2(5) no
Al1 O1 C49 C50 37.1(5) no
Al1 O1 C49 C51 -87.6(4) no
Hf1 O2 C10 C5 57.7(5) no
Hf1 O2 C10 C9 -123.4(4) no
Al1 O2 C10 C5 -88.8(5) no
Al1 O2 C10 C9 90.1(5) no
Hf1 O3 C25 C20 -19.1(7) no
Hf1 O3 C25 C24 159.4(3) no
Hf1 O4 C40 C35 -21.2(9) no
Hf1 O4 C40 C39 160.9(4) no
Hf1 N1 C4 C5 49.9(4) no
Hf1 N1 C19 C20 -68.7(4) no
Hf1 N1 C34 C35 -59.1(4) no
C4 N1 C19 C20 170.3(3) no
C19 N1 C4 C5 168.0(3) no
C4 N1 C34 C35 67.3(5) no
C34 N1 C4 C5 -76.5(5) no
C19 N1 C34 C35 -177.2(4) no
C34 N1 C19 C20 52.4(5) no
N1 C4 C5 C6 117.3(5) no
N1 C4 C5 C10 -68.0(6) no
C4 C5 C6 C7 175.0(4) no
C4 C5 C10 O2 8.5(7) no
C4 C5 C10 C9 -170.3(4) no
C6 C5 C10 O2 -176.8(4) no
C6 C5 C10 C9 4.4(7) no
C10 C5 C6 C7 0.3(7) no
C5 C6 C7 C8 -3.4(7) no
C5 C6 C7 C11 177.1(4) no
C6 C7 C8 C9 2.2(8) no
C6 C7 C11 C12 116.6(5) no
C6 C7 C11 C13 -2.8(7) no
C6 C7 C11 C14 -123.5(5) no
C8 C7 C11 C12 -62.9(6) no
C8 C7 C11 C13 177.7(4) no
C8 C7 C11 C14 57.0(6) no
C11 C7 C8 C9 -178.3(4) no
C7 C8 C9 C10 2.1(8) no
C7 C8 C9 C15 -171.1(5) no
C8 C9 C10 O2 175.8(4) no
C8 C9 C10 C5 -5.4(7) no
C8 C9 C15 C16 -143.0(5) no
C8 C9 C15 C17 94.8(5) no
C8 C9 C15 C18 -23.5(6) no
C10 C9 C15 C16 44.4(7) no
C10 C9 C15 C17 -77.8(6) no
C10 C9 C15 C18 163.9(5) no
C15 C9 C10 O2 -11.3(8) no
C15 C9 C10 C5 167.5(4) no
N1 C19 C20 C21 -124.8(4) no
N1 C19 C20 C25 54.2(6) no
C19 C20 C21 C22 179.2(4) no
C19 C20 C25 O3 -5.3(7) no
C19 C20 C25 C24 176.1(4) no
C21 C20 C25 O3 173.7(4) no
C21 C20 C25 C24 -4.8(7) no
C25 C20 C21 C22 0.1(7) no
C20 C21 C22 C23 3.5(7) no
C20 C21 C22 C26 -175.9(4) no
C21 C22 C23 C24 -2.8(7) no
C21 C22 C26 C27 -120.4(5) no
C21 C22 C26 C28 119.0(5) no
C21 C22 C26 C29 0.9(7) no
C23 C22 C26 C27 60.2(6) no
C23 C22 C26 C28 -60.5(6) no
C23 C22 C26 C29 -178.6(4) no
C26 C22 C23 C24 176.7(4) no
C22 C23 C24 C25 -1.6(7) no
C22 C23 C24 C30 179.2(4) no
C23 C24 C25 O3 -173.1(4) no
C23 C24 C25 C20 5.4(7) no
C23 C24 C30 C31 -2.5(6) no
C23 C24 C30 C32 117.5(5) no
C23 C24 C30 C33 -121.5(5) no
C25 C24 C30 C31 178.4(4) no
C25 C24 C30 C32 -61.6(6) no
C25 C24 C30 C33 59.4(6) no
C30 C24 C25 O3 6.1(7) no
C30 C24 C25 C20 -175.4(4) no
N1 C34 C35 C36 -138.3(4) no
N1 C34 C35 C40 49.6(6) no
C34 C35 C36 C37 -170.4(4) no
C34 C35 C40 O4 -7.5(7) no
C34 C35 C40 C39 170.5(4) no
C36 C35 C40 O4 -179.4(5) no
C36 C35 C40 C39 -1.4(8) no
C40 C35 C36 C37 1.7(8) no
C35 C36 C37 C38 -1.2(7) no
C35 C36 C37 C41 174.6(5) no
C36 C37 C38 C39 0.5(8) no
C36 C37 C41 C42 7.1(7) no
C36 C37 C41 C43 -112.3(5) no
C36 C37 C41 C44 127.7(5) no
C38 C37 C41 C42 -177.3(4) no
C38 C37 C41 C43 63.3(6) no
C38 C37 C41 C44 -56.7(6) no
C41 C37 C38 C39 -175.4(4) no
C37 C38 C39 C40 -0.3(8) no
C37 C38 C39 C45 177.2(5) no
C38 C39 C40 O4 178.6(5) no
C38 C39 C40 C35 0.7(7) no
C38 C39 C45 C46 3.2(7) no
C38 C39 C45 C47 121.9(5) no
C38 C39 C45 C48 -117.3(5) no
C40 C39 C45 C46 -179.4(4) no
C40 C39 C45 C47 -60.7(6) no
C40 C39 C45 C48 60.0(6) no
C45 C39 C40 O4 1.2(8) no
C45 C39 C40 C35 -176.7(4) no
